data_7006795
loop_
_publ_author_name
'de Silva, Namal'
'Nichiporuk, Rita V.'
'Dahl, Lawrence F.'

_publ_section_title
;
 Syntheses and structural analyses of variable-stoichiometric Au-Pt-Ni
 carbonyl/phosphine clusters,
 Pt3(Pt(1-x)Ni(x))(AuPPh3)2(mu2-CO)4(CO)(PPh3)3 and
 Pt2(Pt(2-y)Ni(y))(AuPPh3)2(mu2-CO)4(CO)2(PPh3)2, with ligation-induced
 site-specific Pt/Ni substitutional disorder within butterfly-based
 Pt3(Pt(1-x)Ni(x))Au2 and Pt2(Pt(2-y)Ni(y))Au2 core-geometries.
;
_journal_issue 19
_journal_name_full 'Dalton transactions (Cambridge, England : 2003)'
_journal_page_first 2291
_journal_page_last 2300
_journal_paper_doi 10.1039/b514105m
_journal_year 2006
_chemical_formula_moiety
;
Pt2Pt(2-y)Ni(y)Au2(PPh3)4(CO)6.MeCN (Crystal 2B)
y = 0.64
;
_chemical_formula_sum 'C82 H66 Au2 N2 Ni0.64 O6 P4 Pt3.36'
_chemical_formula_weight 2386.26
_chemical_name_systematic
;
?
;
_space_group_IT_number 15
_symmetry_cell_setting monoclinic
_symmetry_space_group_name_Hall '-C 2yc'
_symmetry_space_group_name_H-M 'C 1 2/c 1'
_atom_sites_solution_hydrogens geom
_atom_sites_solution_primary direct
_atom_sites_solution_secondary difmap
_audit_creation_method SHELXL-97
_cell_angle_alpha 90.00
_cell_angle_beta 125.4820(10)
_cell_angle_gamma 90.00
_cell_formula_units_Z 4
_cell_length_a 29.9388(9)
_cell_length_b 16.0007(4)
_cell_length_c 19.5022(7)
_cell_measurement_temperature 173(2)
_cell_volume 7607.5(4)
_computing_structure_refinement 'SHELXL-97 (Sheldrick, 1997)'
_computing_structure_solution 'SHELXS-97 (Sheldrick, 1990)'
_diffrn_ambient_temperature 173(2)
_diffrn_measured_fraction_theta_full 0.991
_diffrn_measured_fraction_theta_max 0.991
_diffrn_radiation_monochromator graphite
_diffrn_radiation_source 'fine-focus sealed tube'
_diffrn_radiation_type MoK\a
_diffrn_radiation_wavelength 0.71073
_diffrn_reflns_av_R_equivalents 0.0326
_diffrn_reflns_av_sigmaI/netI 0.0305
_diffrn_reflns_limit_h_max 39
_diffrn_reflns_limit_h_min -37
_diffrn_reflns_limit_k_max 21
_diffrn_reflns_limit_k_min -21
_diffrn_reflns_limit_l_max 25
_diffrn_reflns_limit_l_min -25
_diffrn_reflns_number 34156
_diffrn_reflns_theta_full 28.28
_diffrn_reflns_theta_max 28.28
_diffrn_reflns_theta_min 1.52
_exptl_absorpt_coefficient_mu 10.290
_exptl_absorpt_correction_T_max 0.4932
_exptl_absorpt_correction_T_min 0.0754
_exptl_crystal_colour red/orange
_exptl_crystal_density_diffrn 2.083
_exptl_crystal_density_method 'not measured'
_exptl_crystal_description plate
_exptl_crystal_F_000 4472
_exptl_crystal_size_max 0.52
_exptl_crystal_size_mid 0.37
_exptl_crystal_size_min 0.08
_refine_diff_density_max 1.648
_refine_diff_density_min -2.058
_refine_diff_density_rms 0.627
_refine_ls_extinction_method none
_refine_ls_goodness_of_fit_ref 1.227
_refine_ls_hydrogen_treatment mixed
_refine_ls_matrix_type full
_refine_ls_number_parameters 345
_refine_ls_number_reflns 9356
_refine_ls_number_restraints 0
_refine_ls_restrained_S_all 1.227
_refine_ls_R_factor_all 0.0331
_refine_ls_R_factor_gt 0.0236
_refine_ls_shift/su_max 0.003
_refine_ls_shift/su_mean 0.000
_refine_ls_structure_factor_coef Fsqd
_refine_ls_weighting_details 'calc w=1/[\s^2^(Fo^2^)+(0.0419P)^2^+0.0000P] where P=(Fo^2^+2Fc^2^)/3'
_refine_ls_weighting_scheme calc
_refine_ls_wR_factor_gt 0.0641
_refine_ls_wR_factor_ref 0.0802
_reflns_number_gt 8117
_reflns_number_total 9356
_reflns_threshold_expression >2sigma(I)
_cod_data_source_file b514105m.txt
_cod_data_source_block dahl254
_cod_original_sg_symbol_H-M C2/c
_cod_database_code 7006795

loop_
_symmetry_equiv_pos_as_xyz
'x, y, z'
'-x, y, -z+1/2'
'x+1/2, y+1/2, z'
'-x+1/2, y+1/2, -z+1/2'
'-x, -y, -z'
'x, -y, z-1/2'
'-x+1/2, -y+1/2, -z'
'x+1/2, -y+1/2, z-1/2'

loop_
_atom_site_label
_atom_site_type_symbol
_atom_site_fract_x
_atom_site_fract_y
_atom_site_fract_z
_atom_site_U_iso_or_equiv
_atom_site_adp_type
_atom_site_occupancy
_atom_site_symmetry_multiplicity
_atom_site_calc_flag
_atom_site_refinement_flags
_atom_site_disorder_assembly
_atom_site_disorder_group
Au1 Au 0.050213(7) 0.891996(11) 0.755954(11) 0.01972(5) Uani 1 1 d . . .
N1 N 0.2918(3) 0.7474(4) 0.7254(4) 0.0612(17) Uani 1 1 d . . .
Ni2 Ni 0.030865(9) 0.778324(13) 0.841136(14) 0.01615(6) Uani 0.32 1 d P . 2
O1 O 0.12608(13) 0.6632(2) 0.94834(19) 0.0243(7) Uani 1 1 d . . .
O2 O 0.00620(15) 0.6784(2) 0.5690(2) 0.0324(8) Uani 1 1 d . . .
O3 O 0.08101(17) 0.8958(3) 0.9851(3) 0.0439(10) Uani 1 1 d . . .
P1 P 0.11861(5) 0.58510(7) 0.77697(7) 0.0182(2) Uani 1 1 d . . .
P2 P 0.09319(5) 1.00651(7) 0.74936(7) 0.0189(2) Uani 1 1 d . . .
Pt1 Pt 0.058581(7) 0.684308(11) 0.757259(10) 0.01632(5) Uani 1 1 d . . .
Pt2 Pt 0.030865(9) 0.778324(13) 0.841136(14) 0.01615(6) Uani 0.68 1 d P . 1
C1 C 0.09224(19) 0.6916(3) 0.8827(3) 0.0208(9) Uani 1 1 d . . .
C2 C 0.01309(19) 0.6980(3) 0.6321(3) 0.0227(10) Uani 1 1 d . . .
C3 C 0.0615(2) 0.8515(3) 0.9293(4) 0.0336(12) Uani 1 1 d . . .
C4 C 0.10742(6) 0.48290(6) 0.80701(8) 0.0225(9) Uani 1 1 d G . .
C5 C 0.13671(6) 0.41294(6) 0.81202(9) 0.0294(11) Uani 1 1 d G . .
H5 H 0.1611 0.4169 0.7973 0.035 Uiso 1 1 calc R . .
C6 C 0.12951(7) 0.33702(6) 0.83907(10) 0.0370(13) Uani 1 1 d G . .
H6 H 0.1491 0.2902 0.8424 0.044 Uiso 1 1 calc R . .
C7 C 0.09302(7) 0.33107(6) 0.86111(11) 0.0401(14) Uani 1 1 d G . .
H7 H 0.0882 0.2803 0.8792 0.048 Uiso 1 1 calc R . .
C8 C 0.06374(7) 0.40103(7) 0.85610(11) 0.0442(15) Uani 1 1 d G . .
H8 H 0.0393 0.3971 0.8708 0.053 Uiso 1 1 calc R . .
C9 C 0.07093(6) 0.47695(6) 0.82905(10) 0.0320(11) Uani 1 1 d G . .
H9 H 0.0513 0.5238 0.8257 0.038 Uiso 1 1 calc R . .
C10 C 0.12264(5) 0.55829(6) 0.68902(7) 0.0262(10) Uani 1 1 d G . .
C11 C 0.07903(6) 0.51431(6) 0.62177(7) 0.0402(14) Uani 1 1 d G . .
H11 H 0.0488 0.5006 0.6217 0.048 Uiso 1 1 calc R . .
C12 C 0.08056(7) 0.49076(7) 0.55456(8) 0.0532(18) Uani 1 1 d G . .
H12 H 0.0514 0.4613 0.5096 0.064 Uiso 1 1 calc R . .
C13 C 0.12569(8) 0.51119(7) 0.55459(8) 0.058(2) Uani 1 1 d G . .
H13 H 0.1267 0.4954 0.5096 0.069 Uiso 1 1 calc R . .
C14 C 0.16930(7) 0.55517(7) 0.62184(8) 0.065(2) Uani 1 1 d G . .
H14 H 0.1995 0.5688 0.6219 0.078 Uiso 1 1 calc R . .
C15 C 0.16778(6) 0.57872(6) 0.68906(7) 0.0420(15) Uani 1 1 d G . .
H15 H 0.1970 0.6081 0.7341 0.050 Uiso 1 1 calc R . .
C16 C 0.18891(4) 0.61388(6) 0.86294(6) 0.0182(9) Uani 1 1 d G . .
C17 C 0.22405(5) 0.56131(6) 0.93018(7) 0.0264(10) Uani 1 1 d G . .
H17 H 0.2123 0.5083 0.9328 0.032 Uiso 1 1 calc R . .
C18 C 0.27671(5) 0.58792(7) 0.99353(7) 0.0294(11) Uani 1 1 d G . .
H18 H 0.3002 0.5527 1.0385 0.035 Uiso 1 1 calc R . .
C19 C 0.29424(4) 0.66708(7) 0.98964(7) 0.0289(11) Uani 1 1 d G . .
H19 H 0.3295 0.6849 1.0320 0.035 Uiso 1 1 calc R . .
C20 C 0.25911(4) 0.71965(6) 0.92240(7) 0.0308(12) Uani 1 1 d G . .
H20 H 0.2708 0.7726 0.9198 0.037 Uiso 1 1 calc R . .
C21 C 0.20644(4) 0.69305(6) 0.85905(6) 0.0268(10) Uani 1 1 d G . .
H21 H 0.1829 0.7282 0.8141 0.032 Uiso 1 1 calc R . .
C22 C 0.13934(4) 0.97906(6) 0.72035(6) 0.0223(9) Uani 1 1 d G . .
C23 C 0.16558(4) 0.90205(6) 0.74718(6) 0.0468(17) Uani 1 1 d G . .
H23 H 0.1583 0.8659 0.7769 0.056 Uiso 1 1 calc R . .
C24 C 0.20276(4) 0.87909(6) 0.72966(7) 0.056(2) Uani 1 1 d G . .
H24 H 0.2203 0.8276 0.7476 0.067 Uiso 1 1 calc R . .
C25 C 0.21369(5) 0.93314(7) 0.68530(9) 0.0324(12) Uani 1 1 d G . .
H25 H 0.2386 0.9178 0.6736 0.039 Uiso 1 1 calc R . .
C26 C 0.18745(6) 1.01015(7) 0.65847(8) 0.0308(11) Uani 1 1 d G . .
H26 H 0.1948 1.0463 0.6288 0.037 Uiso 1 1 calc R . .
C27 C 0.15028(5) 1.03311(6) 0.67600(7) 0.0257(10) Uani 1 1 d G . .
H27 H 0.1327 1.0846 0.6580 0.031 Uiso 1 1 calc R . .
C28 C 0.13613(5) 1.06674(6) 0.84699(7) 0.0206(9) Uani 1 1 d G . .
C29 C 0.18715(5) 1.09782(6) 0.87342(8) 0.0261(10) Uani 1 1 d G . .
H29 H 0.1999 1.0901 0.8403 0.031 Uiso 1 1 calc R . .
C30 C 0.21915(6) 1.14047(6) 0.94943(8) 0.0301(11) Uani 1 1 d G . .
H30 H 0.2533 1.1613 0.9671 0.036 Uiso 1 1 calc R . .
C31 C 0.20013(7) 1.15204(7) 0.99900(8) 0.0320(12) Uani 1 1 d G . .
H31 H 0.2215 1.1806 1.0499 0.038 Uiso 1 1 calc R . .
C32 C 0.14911(7) 1.12096(7) 0.97256(9) 0.0297(11) Uani 1 1 d G . .
H32 H 0.1364 1.1287 1.0057 0.036 Uiso 1 1 calc R . .
C33 C 0.11711(6) 1.07831(6) 0.89656(8) 0.0269(10) Uani 1 1 d G . .
H33 H 0.0830 1.0575 0.8789 0.032 Uiso 1 1 calc R . .
C34 C 0.04669(5) 1.08423(6) 0.67077(8) 0.0225(10) Uani 1 1 d G . .
C35 C 0.00739(5) 1.05635(7) 0.58946(8) 0.0292(11) Uani 1 1 d G . .
H35 H 0.0047 0.9997 0.5769 0.035 Uiso 1 1 calc R . .
C36 C -0.02784(5) 1.11313(8) 0.52692(9) 0.0362(13) Uani 1 1 d G . .
H36 H -0.0541 1.0945 0.4725 0.043 Uiso 1 1 calc R . .
C37 C -0.02378(6) 1.19778(8) 0.54569(10) 0.0406(14) Uani 1 1 d G . .
H37 H -0.0474 1.2358 0.5038 0.049 Uiso 1 1 calc R . .
C38 C 0.01552(6) 1.22567(7) 0.62701(10) 0.0443(15) Uani 1 1 d G . .
H38 H 0.0182 1.2823 0.6396 0.053 Uiso 1 1 calc R . .
C39 C 0.05075(6) 1.16889(6) 0.68954(9) 0.0340(12) Uani 1 1 d G . .
H39 H 0.0770 1.1875 0.7439 0.041 Uiso 1 1 calc R . .
C40 C 0.32472(5) 0.76139(8) 0.79411(11) 0.0396(14) Uani 1 1 d G . .
C41 C 0.36625(4) 0.78148(9) 0.88042(12) 0.074(3) Uani 1 1 d G . .
H41A H 0.4014 0.7826 0.8896 0.110 Uiso 1 1 calc R . .
H41B H 0.3664 0.7400 0.9162 0.110 Uiso 1 1 calc R . .
H41C H 0.3587 0.8353 0.8933 0.110 Uiso 1 1 calc R . .

loop_
_atom_site_aniso_label
_atom_site_aniso_U_11
_atom_site_aniso_U_22
_atom_site_aniso_U_33
_atom_site_aniso_U_23
_atom_site_aniso_U_13
_atom_site_aniso_U_12
Au1 0.01809(9) 0.01805(10) 0.02414(10) -0.00047(6) 0.01289(8) -0.00255(6)
N1 0.062(4) 0.061(4) 0.053(4) -0.008(3) 0.029(3) 0.025(3)
Ni2 0.01431(11) 0.01196(11) 0.02008(12) -0.00008(8) 0.00878(10) -0.00046(8)
O1 0.0242(18) 0.0266(18) 0.0180(16) 0.0011(14) 0.0098(15) 0.0019(15)
O2 0.034(2) 0.038(2) 0.0220(18) 0.0050(15) 0.0145(17) 0.0063(17)
O3 0.040(2) 0.037(2) 0.046(2) -0.011(2) 0.020(2) -0.0027(19)
P1 0.0149(5) 0.0168(6) 0.0183(5) -0.0017(4) 0.0069(5) 0.0012(4)
P2 0.0192(6) 0.0169(6) 0.0213(6) 0.0016(4) 0.0122(5) -0.0006(5)
Pt1 0.01315(9) 0.01594(9) 0.01684(9) 0.00024(6) 0.00696(7) 0.00059(6)
Pt2 0.01431(11) 0.01196(11) 0.02008(12) -0.00008(8) 0.00878(10) -0.00046(8)
C1 0.020(2) 0.018(2) 0.027(2) -0.0063(19) 0.015(2) -0.0049(18)
C2 0.017(2) 0.021(2) 0.023(2) 0.0043(19) 0.007(2) 0.0013(18)
C3 0.028(3) 0.023(3) 0.051(3) 0.007(2) 0.024(3) 0.004(2)
C4 0.016(2) 0.018(2) 0.023(2) -0.0007(18) 0.0058(19) -0.0009(18)
C5 0.020(2) 0.018(2) 0.039(3) -0.004(2) 0.011(2) -0.0012(19)
C6 0.030(3) 0.018(2) 0.043(3) -0.006(2) 0.010(3) 0.001(2)
C7 0.051(4) 0.018(3) 0.041(3) 0.002(2) 0.020(3) -0.003(3)
C8 0.054(4) 0.027(3) 0.062(4) 0.000(3) 0.040(4) -0.010(3)
C9 0.040(3) 0.020(3) 0.038(3) -0.001(2) 0.024(3) -0.002(2)
C10 0.023(2) 0.029(3) 0.017(2) 0.0003(19) 0.006(2) 0.008(2)
C11 0.032(3) 0.050(4) 0.030(3) -0.012(3) 0.013(3) -0.004(3)
C12 0.052(4) 0.060(4) 0.028(3) -0.018(3) 0.012(3) 0.006(3)
C13 0.069(5) 0.069(5) 0.030(3) -0.002(3) 0.026(3) 0.027(4)
C14 0.056(4) 0.108(7) 0.045(4) -0.006(4) 0.038(4) 0.011(4)
C15 0.030(3) 0.070(4) 0.029(3) -0.006(3) 0.019(2) 0.002(3)
C16 0.015(2) 0.018(2) 0.020(2) -0.0005(17) 0.0093(18) 0.0023(17)
C17 0.025(3) 0.018(2) 0.027(2) 0.0022(19) 0.010(2) 0.001(2)
C18 0.023(3) 0.025(3) 0.028(3) 0.001(2) 0.009(2) 0.001(2)
C19 0.015(2) 0.033(3) 0.030(3) -0.004(2) 0.008(2) -0.001(2)
C20 0.024(3) 0.020(3) 0.044(3) 0.000(2) 0.018(3) -0.006(2)
C21 0.022(2) 0.022(2) 0.030(3) 0.007(2) 0.011(2) 0.001(2)
C22 0.021(2) 0.021(2) 0.026(2) 0.0034(19) 0.014(2) 0.0021(19)
C23 0.057(4) 0.034(3) 0.081(5) 0.028(3) 0.059(4) 0.023(3)
C24 0.067(5) 0.046(4) 0.096(5) 0.035(4) 0.070(5) 0.032(3)
C25 0.027(3) 0.042(3) 0.037(3) 0.006(2) 0.023(2) 0.008(2)
C26 0.030(3) 0.037(3) 0.033(3) 0.003(2) 0.022(2) -0.002(2)
C27 0.029(3) 0.024(3) 0.029(3) 0.004(2) 0.019(2) 0.001(2)
C28 0.021(2) 0.017(2) 0.021(2) 0.0030(18) 0.0106(19) 0.0009(18)
C29 0.028(3) 0.024(3) 0.026(2) 0.001(2) 0.016(2) -0.004(2)
C30 0.033(3) 0.023(3) 0.033(3) 0.002(2) 0.018(2) -0.008(2)
C31 0.035(3) 0.020(3) 0.026(3) -0.003(2) 0.009(2) -0.001(2)
C32 0.033(3) 0.029(3) 0.027(3) 0.002(2) 0.017(2) 0.005(2)
C33 0.025(3) 0.028(3) 0.028(3) 0.002(2) 0.016(2) 0.003(2)
C34 0.018(2) 0.025(3) 0.027(2) 0.0021(19) 0.014(2) 0.0009(19)
C35 0.027(3) 0.033(3) 0.022(2) -0.001(2) 0.011(2) 0.000(2)
C36 0.029(3) 0.054(4) 0.024(3) 0.009(2) 0.014(2) 0.006(3)
C37 0.029(3) 0.048(4) 0.045(4) 0.023(3) 0.022(3) 0.014(3)
C38 0.037(3) 0.026(3) 0.055(4) 0.009(3) 0.018(3) 0.011(2)
C39 0.029(3) 0.023(3) 0.039(3) -0.002(2) 0.014(3) 0.004(2)
C40 0.057(4) 0.027(3) 0.047(4) 0.002(3) 0.037(3) 0.012(3)
C41 0.086(7) 0.080(6) 0.049(5) -0.007(4) 0.035(5) 0.008(5)

loop_
_atom_type_symbol
_atom_type_description
_atom_type_scat_dispersion_real
_atom_type_scat_dispersion_imag
_atom_type_scat_source
C C 0.0033 0.0016 'International Tables Vol C Tables 4.2.6.8 and 6.1.1.4'
O O 0.0106 0.0060 'International Tables Vol C Tables 4.2.6.8 and 6.1.1.4'
P P 0.1023 0.0942 'International Tables Vol C Tables 4.2.6.8 and 6.1.1.4'
Ni Ni 0.3393 1.1124 'International Tables Vol C Tables 4.2.6.8 and 6.1.1.4'
Pt Pt -1.7033 8.3905 'International Tables Vol C Tables 4.2.6.8 and 6.1.1.4'
Au Au -2.0133 8.8022 'International Tables Vol C Tables 4.2.6.8 and 6.1.1.4'
N N 0.0061 0.0033 'International Tables Vol C Tables 4.2.6.8 and 6.1.1.4'
H H 0.0000 0.0000 'International Tables Vol C Tables 4.2.6.8 and 6.1.1.4'

loop_
_geom_angle_atom_site_label_1
_geom_angle_atom_site_label_2
_geom_angle_atom_site_label_3
_geom_angle
_geom_angle_site_symmetry_1
_geom_angle_site_symmetry_3
_geom_angle_publ_flag
P2 Au1 Pt2 142.98(3) . 2_556 ?
P2 Au1 Ni2 142.98(3) . 2_556 ?
Pt2 Au1 Ni2 0.000(12) 2_556 2_556 ?
P2 Au1 Ni2 152.84(3) . . ?
Pt2 Au1 Ni2 64.071(9) 2_556 . ?
Ni2 Au1 Ni2 64.071(9) 2_556 . ?
P2 Au1 Au1 126.26(3) . 2_556 ?
Pt2 Au1 Au1 58.484(7) 2_556 2_556 ?
Ni2 Au1 Au1 58.484(7) 2_556 2_556 ?
Ni2 Au1 Au1 58.046(6) . 2_556 ?
C3 Ni2 C1 102.5(2) . . ?
C3 Ni2 C2 101.6(2) . 2_556 ?
C1 Ni2 C2 91.94(18) . 2_556 ?
C3 Ni2 Pt1 141.44(16) . 2_556 ?
C1 Ni2 Pt1 101.33(13) . 2_556 ?
C2 Ni2 Pt1 47.64(13) 2_556 2_556 ?
C3 Ni2 Pt1 140.30(16) . . ?
C1 Ni2 Pt1 48.74(13) . . ?
C2 Ni2 Pt1 105.47(13) 2_556 . ?
Pt1 Ni2 Pt1 77.430(9) 2_556 . ?
C3 Ni2 Au1 89.09(16) . 2_556 ?
C1 Ni2 Au1 162.63(13) . 2_556 ?
C2 Ni2 Au1 98.42(13) 2_556 2_556 ?
Pt1 Ni2 Au1 76.123(8) 2_556 2_556 ?
Pt1 Ni2 Au1 114.567(9) . 2_556 ?
C3 Ni2 Au1 88.76(16) . . ?
C1 Ni2 Au1 103.41(13) . . ?
C2 Ni2 Au1 159.24(13) 2_556 . ?
Pt1 Ni2 Au1 114.458(9) 2_556 . ?
Pt1 Ni2 Au1 75.747(8) . . ?
Au1 Ni2 Au1 63.467(9) 2_556 . ?
C3 Ni2 Ni2 140.14(16) . 2_556 ?
C1 Ni2 Ni2 105.71(13) . 2_556 ?
C2 Ni2 Ni2 104.92(13) 2_556 2_556 ?
Pt1 Ni2 Ni2 57.357(7) 2_556 2_556 ?
Pt1 Ni2 Ni2 57.036(7) . 2_556 ?
Au1 Ni2 Ni2 58.180(7) 2_556 2_556 ?
Au1 Ni2 Ni2 57.748(7) . 2_556 ?
C4 P1 C16 104.94(8) . . ?
C4 P1 C10 102.31(7) . . ?
C16 P1 C10 104.46(8) . . ?
C4 P1 Pt1 114.01(7) . . ?
C16 P1 Pt1 110.93(6) . . ?
C10 P1 Pt1 118.82(7) . . ?
C22 P2 C34 104.39(7) . . ?
C22 P2 C28 104.33(8) . . ?
C34 P2 C28 104.25(7) . . ?
C22 P2 Au1 112.14(6) . . ?
C34 P2 Au1 114.34(7) . . ?
C28 P2 Au1 116.18(6) . . ?
C2 Pt1 C1 166.11(19) . . ?
C2 Pt1 P1 101.28(14) . . ?
C1 Pt1 P1 92.61(14) . . ?
C2 Pt1 Pt2 51.24(14) . 2_556 ?
C1 Pt1 Pt2 114.89(13) . 2_556 ?
P1 Pt1 Pt2 152.19(3) . 2_556 ?
C2 Pt1 Ni2 51.24(14) . 2_556 ?
C1 Pt1 Ni2 114.89(13) . 2_556 ?
P1 Pt1 Ni2 152.19(3) . 2_556 ?
Pt2 Pt1 Ni2 0.000(9) 2_556 2_556 ?
C2 Pt1 Ni2 116.75(14) . . ?
C1 Pt1 Ni2 49.36(13) . . ?
P1 Pt1 Ni2 141.97(3) . . ?
Pt2 Pt1 Ni2 65.602(9) 2_556 . ?
Ni2 Pt1 Ni2 65.602(9) 2_556 . ?
O1 C1 Pt1 143.4(4) . . ?
O1 C1 Ni2 134.6(4) . . ?
Pt1 C1 Ni2 81.90(18) . . ?
O2 C2 Pt1 146.8(4) . . ?
O2 C2 Pt2 132.1(4) . 2_556 ?
Pt1 C2 Pt2 81.12(18) . 2_556 ?
O2 C2 Ni2 132.1(4) . 2_556 ?
Pt1 C2 Ni2 81.12(18) . 2_556 ?
Pt2 C2 Ni2 0.000(9) 2_556 2_556 ?
O3 C3 Ni2 178.8(6) . . ?
C5 C4 C9 120.0 . . ?
C5 C4 P1 121.09(5) . . ?
C9 C4 P1 118.84(5) . . ?
C6 C5 C4 120.0 . . ?
C7 C6 C5 120.0 . . ?
C6 C7 C8 120.0 . . ?
C9 C8 C7 120.0 . . ?
C8 C9 C4 120.0 . . ?
C11 C10 C15 120.0 . . ?
C11 C10 P1 117.6 . . ?
C15 C10 P1 122.3 . . ?
C10 C11 C12 120.0 . . ?
C11 C12 C13 120.0 . . ?
C14 C13 C12 120.0 . . ?
C13 C14 C15 120.0 . . ?
C14 C15 C10 120.0 . . ?
C17 C16 C21 120.0 . . ?
C17 C16 P1 123.3 . . ?
C21 C16 P1 116.7 . . ?
C16 C17 C18 120.0 . . ?
C19 C18 C17 120.0 . . ?
C18 C19 C20 120.0 . . ?
C21 C20 C19 120.0 . . ?
C20 C21 C16 120.0 . . ?
C23 C22 C27 120.0 . . ?
C23 C22 P2 117.4 . . ?
C27 C22 P2 122.5 . . ?
C22 C23 C24 120.0 . . ?
C23 C24 C25 120.0 . . ?
C26 C25 C24 120.0 . . ?
C25 C26 C27 120.0 . . ?
C26 C27 C22 120.0 . . ?
C29 C28 C33 120.0 . . ?
C29 C28 P2 122.0 . . ?
C33 C28 P2 117.9 . . ?
C30 C29 C28 120.0 . . ?
C31 C30 C29 120.0 . . ?
C30 C31 C32 120.0 . . ?
C33 C32 C31 120.0 . . ?
C32 C33 C28 120.0 . . ?
C35 C34 C39 120.0 . . ?
C35 C34 P2 117.7 . . ?
C39 C34 P2 122.2 . . ?
C34 C35 C36 120.0 . . ?
C37 C36 C35 120.0 . . ?
C36 C37 C38 120.0 . . ?
C39 C38 C37 120.0 . . ?
C38 C39 C34 120.0 . . ?
N1 C40 C41 178.4(4) . . ?

loop_
_geom_bond_atom_site_label_1
_geom_bond_atom_site_label_2
_geom_bond_distance
_geom_bond_site_symmetry_2
_geom_bond_publ_flag
Au1 P2 2.2850(12) . ?
Au1 Pt2 2.7294(3) 2_556 ?
Au1 Ni2 2.7294(3) 2_556 ?
Au1 Ni2 2.7424(3) . ?
Au1 Au1 2.8780(3) 2_556 ?
N1 C40 1.134(6) . ?
Ni2 C3 1.827(6) . ?
Ni2 C1 2.057(5) . ?
Ni2 C2 2.110(5) 2_556 ?
Ni2 Pt1 2.6740(3) 2_556 ?
Ni2 Pt1 2.6838(3) . ?
Ni2 Au1 2.7293(3) 2_556 ?
Ni2 Ni2 2.9025(4) 2_556 ?
O1 C1 1.169(6) . ?
O2 C2 1.166(6) . ?
O3 C3 1.136(7) . ?
P1 C4 1.8323(15) . ?
P1 C16 1.8322(16) . ?
P1 C10 1.8386(16) . ?
P1 Pt1 2.2573(11) . ?
P2 C22 1.8248(15) . ?
P2 C34 1.8321(15) . ?
P2 C28 1.8345(16) . ?
Pt1 C2 2.000(5) . ?
Pt1 C1 2.038(5) . ?
Pt1 Pt2 2.6740(3) 2_556 ?
Pt1 Ni2 2.6740(3) 2_556 ?
C2 Pt2 2.110(5) 2_556 ?
C2 Ni2 2.110(5) 2_556 ?
C4 C5 1.3900 . ?
C4 C9 1.3900 . ?
C5 C6 1.3900 . ?
C6 C7 1.3900 . ?
C7 C8 1.3900 . ?
C8 C9 1.3900 . ?
C10 C11 1.3900 . ?
C10 C15 1.3900 . ?
C11 C12 1.3900 . ?
C12 C13 1.3900 . ?
C13 C14 1.3900 . ?
C14 C15 1.3900 . ?
C16 C17 1.3900 . ?
C16 C21 1.3900 . ?
C17 C18 1.3900 . ?
C18 C19 1.3900 . ?
C19 C20 1.3900 . ?
C20 C21 1.3900 . ?
C22 C23 1.3900 . ?
C22 C27 1.3900 . ?
C23 C24 1.3900 . ?
C24 C25 1.3900 . ?
C25 C26 1.3900 . ?
C26 C27 1.3900 . ?
C28 C29 1.3900 . ?
C28 C33 1.3900 . ?
C29 C30 1.3900 . ?
C30 C31 1.3900 . ?
C31 C32 1.3900 . ?
C32 C33 1.3900 . ?
C34 C35 1.3900 . ?
C34 C39 1.3900 . ?
C35 C36 1.3900 . ?
C36 C37 1.3900 . ?
C37 C38 1.3900 . ?
C38 C39 1.3900 . ?
C40 C41 1.4328 . ?
